data_2006819
loop_
_publ_author_name
'Zhang, De-Chun'
'Zhang, Tian-Zhu'
'Zhang, Yan-Qiu'
'Fei, Zheng-Hao'
'Yu, Kai-Bei'

_publ_section_title
;
 2'-Hydroxy-4-<i>N</i>-methylstilbazonium Iodide Methanol Solvate,
 C~14~H~14~NO^+^.I^{-^}.CH~3~OH
;
_journal_issue 12
_journal_name_full 'Acta Crystallographica Section C'
_journal_page_first 1895
_journal_page_last 1897
_journal_paper_doi 10.1107/S0108270197010342
_journal_volume 53
_journal_year 1997
_chemical_formula_iupac 'C14 H14 N1 O1 1+, I1 1-, C1 H4 O1'
_chemical_formula_moiety C~14~H~14~NO^+^.I^-^.CH~3~OH
_chemical_formula_structural HOC6H4CHCHC5H4NCH3ICH3OH
_chemical_formula_sum 'C15 H18 I N O2'
_chemical_formula_weight 371.20
_chemical_melting_point 280.4(11)
_chemical_name_common
;
 2'-hydroxy-4-N-methylstilbazonium iodide methanol solvate
;
_chemical_name_systematic
;
 1-methyl-4-(2-(2-hydroxyphenyl)vinyl)pyridium iodide methanol solvate
;
_space_group_IT_number 14
_symmetry_cell_setting monoclinic
_symmetry_space_group_name_Hall '-P 2ybc'
_symmetry_space_group_name_H-M 'P 1 21/c 1'
_audit_creation_method SHELXL
_cell_angle_alpha 90.00
_cell_angle_beta 101.320(10)
_cell_angle_gamma 90.00
_cell_formula_units_Z 4
_cell_length_a 7.9960(10)
_cell_length_b 20.776(2)
_cell_length_c 9.7610(10)
_cell_measurement_reflns_used 32
_cell_measurement_temperature 291(2)
_cell_measurement_theta_max 19.42
_cell_measurement_theta_min 3.17
_cell_volume 1590.0(3)
_computing_cell_refinement XSCANS
_computing_data_collection 'XSCANS (Siemens, 1994)'
_computing_data_reduction 'SHELXTL (Siemens, 1995)'
_computing_molecular_graphics SHELXTL
_computing_publication_material SHELXTL
_computing_structure_refinement 'SHELXL93 (Sheldrick, 1993)'
_computing_structure_solution 'SHELXS86 (Sheldrick, 1990)'
_diffrn_ambient_temperature 291(2)
_diffrn_measurement_device 'Siemens P4'
_diffrn_measurement_method \w
_diffrn_radiation_monochromator graphite
_diffrn_radiation_source 'fine-focus sealed tube'
_diffrn_radiation_type MoK\a
_diffrn_radiation_wavelength 0.71073
_diffrn_reflns_av_R_equivalents 0.014
_diffrn_reflns_av_sigmaI/netI 0.0253
_diffrn_reflns_limit_h_max 9
_diffrn_reflns_limit_h_min 0
_diffrn_reflns_limit_k_max 25
_diffrn_reflns_limit_k_min 0
_diffrn_reflns_limit_l_max 11
_diffrn_reflns_limit_l_min -12
_diffrn_reflns_number 3602
_diffrn_reflns_theta_max 26.01
_diffrn_reflns_theta_min 1.96
_diffrn_standards_decay_% 12.70
_diffrn_standards_interval_count 97
_diffrn_standards_number 3
_exptl_absorpt_coefficient_mu 2.012
_exptl_absorpt_correction_T_max 0.525
_exptl_absorpt_correction_T_min 0.398
_exptl_absorpt_correction_type 'semi-empirical from \y scans (Sheldrick, 1993)'
_exptl_crystal_colour brown-yellow
_exptl_crystal_density_diffrn 1.551
_exptl_crystal_density_method 'not measured'
_exptl_crystal_description 'elongated plate'
_exptl_crystal_F_000 736
_exptl_crystal_size_max 0.50
_exptl_crystal_size_mid 0.50
_exptl_crystal_size_min 0.32
_refine_diff_density_max 0.42
_refine_diff_density_min -0.34
_refine_ls_extinction_coef 0.0039(3)
_refine_ls_extinction_method SHELXL93
_refine_ls_goodness_of_fit_all 0.989
_refine_ls_goodness_of_fit_obs 1.128
_refine_ls_hydrogen_treatment 'H atoms: see below'
_refine_ls_matrix_type full
_refine_ls_number_parameters 239
_refine_ls_number_reflns 3112
_refine_ls_number_restraints 2
_refine_ls_restrained_S_all 0.989
_refine_ls_restrained_S_obs 1.128
_refine_ls_R_factor_all 0.044
_refine_ls_R_factor_obs .027
_refine_ls_shift/esd_max 0.077
_refine_ls_shift/esd_mean 0.004
_refine_ls_structure_factor_coef Fsqd
_refine_ls_weighting_details 'w = 1/[\s^2^(Fo^2^)+(0.0346P)^2^] where P = (Fo^2^+2Fc^2^)/3'
_refine_ls_weighting_scheme calc
_refine_ls_wR_factor_all 0.065
_refine_ls_wR_factor_obs .061
_reflns_number_observed 2222
_reflns_number_total 3112
_reflns_observed_criterion >2sigma(I)
_cod_data_source_file fr1059.cif
_cod_data_source_block y476
_cod_depositor_comments
;
The following automatic conversions were performed:
'_symmetry_cell_setting' value 'Monoclinic' changed to 'monoclinic'
according to '/home/saulius/struct/CIF-dictionaries/cif_core.dic'
dictionary named 'cif_core.dic' version 2.4.1 from 2010-06-29.

Automatic conversion script
Id: cif_fix_enum 1527 2010-12-29 10:47:43Z saulius 

The following automatic conversions were performed:

'_chemical_melting_point' value '279.4-281.5' was changed to
'280.4(11)' - the average value was taken and precision was
estimated.

Automatic conversion script
Id: cif_fix_values 1646 2011-03-28 12:23:43Z adriana 

The following automatic conversions were performed:

'_chemical_melting_point' value '279.4-281.5' was changed to
'280.4(11)' - the average value was taken and precision was
estimated.

'_symmetry_cell_setting' value 'Monoclinic' changed to
'monoclinic' according to
/home/saulius/struct/CIF-dictionaries/cif_core.dic dictionary named
'cif_core.dic' version 2.4.1 from 2010-06-29.

Automatic conversion script
Id: cif_fix_values 1715 2011-07-08 13:25:40Z adriana 

The following automatic conversions were performed:

'_refine_ls_weighting_scheme' value 'calc w =
1/[\s^2^(Fo^2^)+(0.0346P)^2^] where P = (Fo^2^+2Fc^2^)/3' was changed
to 'calc'. New tag '_refine_ls_weighting_details' was created. The
value of the new tag was set to 'w = 1/[\s^2^(Fo^2^)+(0.0346P)^2^]
where P = (Fo^2^+2Fc^2^)/3'.

Automatic conversion script
Id: cif_fix_values 3143 2015-03-26 13:38:13Z robertas 
;
_cod_original_sg_symbol_H-M 'P 21/c'
_cod_database_code 2006819

loop_
_symmetry_equiv_pos_as_xyz
'x, y, z'
'-x, y+1/2, -z+1/2'
'-x, -y, -z'
'x, -y-1/2, z-1/2'

loop_
_atom_site_aniso_label
_atom_site_aniso_U_11
_atom_site_aniso_U_22
_atom_site_aniso_U_33
_atom_site_aniso_U_12
_atom_site_aniso_U_13
_atom_site_aniso_U_23
I .0638(2) .05936(15) .05528(14) .00083(13) .00373(10) .00033(11)
O1 .083(2) .0612(14) .0450(12) .0215(13) -.0001(12) -.0030(11)
O2 .106(3) .136(3) .065(2) .052(2) .002(2) .008(2)
N .0407(13) .0381(13) .0526(15) -.0030(11) .0090(12) .0061(11)
C1 .058(2) .046(2) .068(2) .009(2) .010(2) .011(2)
C2 .054(2) .047(2) .046(2) -.0037(15) .0068(15) .0011(14)
C3 .057(2) .040(2) .050(2) .0029(15) .010(2) -.0034(14)
C4 .0342(14) .045(2) .0480(15) -.0053(13) .0094(12) .0068(13)
C5 .049(2) .051(2) .045(2) -.004(2) .0088(14) -.0009(14)
C6 .047(2) .042(2) .055(2) -.002(2) .0126(14) -.0039(14)
C7 .043(2) .049(2) .043(2) -.0048(14) .0072(13) .0036(14)
C8 .043(2) .051(2) .045(2) -.0039(14) .0087(14) .0033(14)
C9 .041(2) .039(2) .053(2) -.0018(13) .0104(14) .0042(13)
C10 .062(2) .053(2) .058(2) -.002(2) .009(2) -.003(2)
C11 .076(3) .040(2) .081(3) .008(2) .015(2) -.004(2)
C12 .059(2) .046(2) .081(2) .011(2) .014(2) .014(2)
C13 .049(2) .051(2) .057(2) .0009(15) .010(2) .012(2)
C14 .046(2) .045(2) .049(2) .0012(14) .0156(14) .0069(14)
C15 .105(4) .089(3) .088(3) .007(3) .001(3) -.018(3)

loop_
_atom_site_label
_atom_site_fract_x
_atom_site_fract_y
_atom_site_fract_z
_atom_site_U_iso_or_equiv
_atom_site_thermal_displace_type
_atom_site_calc_flag
_atom_site_refinement_flags
_atom_site_occupancy
_atom_site_disorder_group
_atom_site_type_symbol
I .00230(3) .350974(10) .62883(2) .06057(11) Uani d . 1 . I
O1 -.5043(3) .55444(11) -.2566(2) .0646(6) Uani d D 1 . O
O2 -.6316(5) .5637(2) -.5308(3) .1040(12) Uani d . 1 . O
N .0624(3) .36668(11) .2034(2) .0438(6) Uani d . 1 . N
C1 .1739(4) .31674(15) .2812(3) .0577(8) Uani d . 1 . C
H1A .2199(4) .33197(15) .3738(3) .069 Uiso calc R 1 . H
H1B .2654(4) .30746(15) .2337(3) .069 Uiso calc R 1 . H
H1C .1087(4) .27834(15) .2867(3) .069 Uiso calc R 1 . H
C2 .0371(4) .42243(15) .2655(3) .0494(7) Uani d . 1 . C
C3 -.0700(4) .4681(2) .1965(3) .0493(8) Uani d . 1 . C
C4 -.1558(3) .45801(13) .0592(3) .0421(6) Uani d . 1 . C
C5 -.1228(4) .40006(15) -.0009(3) .0484(7) Uani d . 1 . C
C6 -.0150(4) .35552(15) .0720(3) .0477(7) Uani d . 1 . C
C7 -.2733(4) .50423(15) -.0210(3) .0453(7) Uani d . 1 . C
C8 -.3112(4) .56115(14) .0261(3) .0461(7) Uani d . 1 . C
C9 -.4248(4) .61132(13) -.0440(3) .0443(7) Uani d . 1 . C
C10 -.4401(5) .6678(2) .0309(4) .0578(9) Uani d . 1 . C
C11 -.5429(5) .7177(2) -.0251(4) .0660(10) Uani d . 1 . C
C12 -.6338(5) .7133(2) -.1598(4) .0619(9) Uani d . 1 . C
C13 -.6237(4) .65866(15) -.2375(4) .0524(8) Uani d D 1 . C
C14 -.5188(4) .60812(14) -.1808(3) .0461(7) Uani d . 1 . C
C15 -.5129(6) .5910(2) -.6028(5) .0966(14) Uani d . 1 . C
H15A -.5468(19) .5821(11) -.7008(6) .116 Uiso calc R 1 . H
H15B -.4022(9) .5730(9) -.5683(19) .116 Uiso calc R 1 . H
H15C -.509(3) .6368(3) -.588(2) .116 Uiso calc R 1 . H
H1O -.552(4) .5562(18) -.341(3) .082(12) Uiso d D 1 . H
H2O -.703(8) .591(3) -.544(6) .17(3) Uiso d . 1 . H
H2 .096(4) .4284(14) .354(3) .058(9) Uiso d . 1 . H
H3 -.077(4) .5023(15) .240(3) .052(9) Uiso d . 1 . H
H5 -.174(4) .3883(13) -.092(3) .049(8) Uiso d . 1 . H
H6 .000(4) .3094(15) .033(3) .063(9) Uiso d . 1 . H
H7 -.319(4) .4923(13) -.110(3) .051(8) Uiso d . 1 . H
H8 -.260(4) .5677(13) .118(3) .057(9) Uiso d . 1 . H
H10 -.378(4) .6699(14) .124(3) .053(9) Uiso d . 1 . H
H11 -.552(4) .7533(15) .028(3) .055(9) Uiso d . 1 . H
H12 -.704(4) .7490(16) -.194(3) .068(10) Uiso d . 1 . H
H13 -.687(4) .6538(13) -.326(3) .051(9) Uiso d D 1 . H

loop_
_atom_type_symbol
_atom_type_description
_atom_type_scat_dispersion_real
_atom_type_scat_dispersion_imag
_atom_type_scat_source
C C 0.0033 0.0016 'International Tables Vol C Tables 4.2.6.8 and 6.1.1.4'
H H 0.0000 0.0000 'International Tables Vol C Tables 4.2.6.8 and 6.1.1.4'
N N 0.0061 0.0033 'International Tables Vol C Tables 4.2.6.8 and 6.1.1.4'
O O 0.0106 0.0060 'International Tables Vol C Tables 4.2.6.8 and 6.1.1.4'
I I -0.4742 1.8119 'International Tables Vol C Tables 4.2.6.8 and 6.1.1.4'

loop_
_geom_angle_atom_site_label_1
_geom_angle_atom_site_label_2
_geom_angle_atom_site_label_3
_geom_angle
_geom_angle_publ_flag
C6 N C2 120.2(3) ?
C6 N C1 119.5(2) ?
C2 N C1 120.3(2) ?
N C2 C3 120.9(3) ?
C2 C3 C4 120.8(3) ?
C5 C4 C3 116.0(3) y
C5 C4 C7 120.0(3) ?
C3 C4 C7 124.0(3) y
C6 C5 C4 121.4(3) ?
N C6 C5 120.7(3) ?
C8 C7 C4 124.6(3) y
C7 C8 C9 129.6(3) y
C14 C9 C10 116.9(3) y
C14 C9 C8 125.5(3) y
C10 C9 C8 117.6(3) ?
C11 C10 C9 122.2(3) ?
C10 C11 C12 119.7(3) ?
C11 C12 C13 120.3(3) ?
C12 C13 C14 120.0(3) ?
O1 C14 C13 120.9(3) y
O1 C14 C9 118.2(3) y
C13 C14 C9 120.9(3) ?

loop_
_geom_bond_atom_site_label_1
_geom_bond_atom_site_label_2
_geom_bond_site_symmetry_2
_geom_bond_distance
_geom_bond_publ_flag
O1 C14 . 1.356(4) y
O2 C15 . 1.407(5) ?
N C6 . 1.331(4) y
N C2 . 1.341(4) y
N C1 . 1.477(4) y
C2 C3 . 1.364(4) ?
C3 C4 . 1.396(4) ?
C4 C5 . 1.387(4) ?
C4 C7 . 1.460(4) y
C5 C6 . 1.365(4) ?
C7 C8 . 1.325(4) y
C8 C9 . 1.462(4) y
C9 C14 . 1.400(4) ?
C9 C10 . 1.401(4) ?
C10 C11 . 1.368(4) ?
C11 C12 . 1.375(5) ?
C12 C13 . 1.376(5) ?
C13 C14 . 1.389(4) ?

loop_
_geom_contact_atom_site_label_1
_geom_contact_atom_site_label_2
_geom_contact_distance
_geom_contact_site_symmetry_2
_geom_contact_publ_flag
O1 C3 3.596(5) 3_465 no
C1 C14 3.473(5) 3_565 no
C4 C4 3.423(4) 3_565 no
C5 C13 3.586(6) 3_465 no
C7 C8 3.580(6) 3_465 no
C12 C6 3.407(6) 3_465 no
N C9 3.577(5) 3_565 no
C3 C7 3.556(5) 3_565 no
C4 C14 3.358(5) 3_465 no
C6 C8 3.420(5) 3_565 no
C7 C9 3.548(6) 3_465 no
C13 C6 3.588(6) 3_465 no

loop_
_geom_hbond_atom_site_label_D
_geom_hbond_atom_site_label_H
_geom_hbond_atom_site_label_A
_geom_hbond_site_symmetry_D
_geom_hbond_distance_DA
_geom_hbond_angle_DHA
_geom_hbond_publ_flag
O1 H1O O2 . 2.677(3) 172.5(6) yes
O2 H2O I 3_465 3.425(5) 160.8(3) yes
O1 H1O O2 3_464 3.520(6) 100.9(5) yes

loop_
_geom_torsion_atom_site_label_1
_geom_torsion_atom_site_label_2
_geom_torsion_atom_site_label_3
_geom_torsion_atom_site_label_4
_geom_torsion
_geom_torsion_publ_flag
C6 N C2 C3 1.1(5) ?
C1 N C2 C3 -177.8(3) ?
N C2 C3 C4 -0.2(5) ?
C2 C3 C4 C5 -0.9(4) ?
C2 C3 C4 C7 179.5(3) ?
C3 C4 C5 C6 1.2(4) ?
C7 C4 C5 C6 -179.2(3) ?
C2 N C6 C5 -0.9(4) ?
C1 N C6 C5 178.0(3) ?
C4 C5 C6 N -0.3(5) ?
C5 C4 C7 C8 -178.9(3) y
C3 C4 C7 C8 0.6(5) ?
C4 C7 C8 C9 179.5(3) y
C7 C8 C9 C14 -0.1(5) ?
C7 C8 C9 C10 -179.3(3) y
C14 C9 C10 C11 0.6(5) ?
C8 C9 C10 C11 179.9(3) ?
C9 C10 C11 C12 -0.7(6) ?
C10 C11 C12 C13 1.0(6) ?
C11 C12 C13 C14 -1.2(5) ?
C12 C13 C14 O1 -178.6(3) ?
C12 C13 C14 C9 1.2(5) ?
C10 C9 C14 O1 178.9(3) ?
C8 C9 C14 O1 -0.3(4) ?
C10 C9 C14 C13 -0.9(4) ?
C8 C9 C14 C13 179.8(3) ?
